data_4502312
loop_
_publ_author_name
'Shiu, Kom-Bei'
'Lee, Hon-Chan'
'Lee, Gene-Hsiang'

_publ_section_title
;
 Enabling Solvated Single-Crystal-to-Single-Crystal Transformation that
 Forms a Porous Molecular Crystal by Intermolecular Multiphenyl-Embrace
 Interactions and Substituent Effects
;
_journal_issue 5
_journal_name_full 'Crystal Growth &amp; Design'
_journal_page_first 2083
_journal_paper_doi 10.1021/cg900979z
_journal_volume 10
_journal_year 2010
_chemical_formula_sum 'C169.5 H152 Cl11 N O24 P6 Ru6'
_chemical_formula_weight 3769.11
_chemical_name_systematic
; 
 ? 
;
_space_group_IT_number 2
_symmetry_cell_setting triclinic
_symmetry_space_group_name_Hall '-P 1'
_symmetry_space_group_name_H-M 'P -1'
_atom_sites_solution_hydrogens geom
_atom_sites_solution_primary direct
_atom_sites_solution_secondary difmap
_audit_creation_method SHELXL-97
_cell_angle_alpha 91.5372(3)
_cell_angle_beta 93.7756(4)
_cell_angle_gamma 107.1597(4)
_cell_formula_units_Z 2
_cell_length_a 14.8136(1)
_cell_length_b 19.2894(2)
_cell_length_c 30.5678(3)
_cell_measurement_reflns_used all
_cell_measurement_temperature 150(2)
_cell_measurement_theta_max 25.00
_cell_measurement_theta_min 1.26
_cell_volume 8317.88(13)
_computing_cell_refinement DENZO-SMN
_computing_data_collection 'NONIUS COLLECT'
_computing_data_reduction DENZO-SMN
_computing_molecular_graphics SHELXTL
_computing_publication_material SHELXTL
_computing_structure_refinement 'SHELXL-97 (Sheldrick, 1997)'
_computing_structure_solution 'SHELXS-97 (Sheldrick, 1990)'
_diffrn_ambient_temperature 150(2)
_diffrn_measured_fraction_theta_full 0.997
_diffrn_measured_fraction_theta_max 0.997
_diffrn_measurement_device_type 'NONIUS KappaCCD'
_diffrn_measurement_method '\w scans'
_diffrn_radiation_monochromator graphite
_diffrn_radiation_source 'fine-focus sealed tube'
_diffrn_radiation_type MoK\a
_diffrn_radiation_wavelength 0.71073
_diffrn_reflns_av_R_equivalents 0.0785
_diffrn_reflns_av_sigmaI/netI 0.0616
_diffrn_reflns_limit_h_max 17
_diffrn_reflns_limit_h_min -17
_diffrn_reflns_limit_k_max 22
_diffrn_reflns_limit_k_min -22
_diffrn_reflns_limit_l_max 36
_diffrn_reflns_limit_l_min -36
_diffrn_reflns_number 97287
_diffrn_reflns_theta_full 25.00
_diffrn_reflns_theta_max 25.00
_diffrn_reflns_theta_min 1.26
_exptl_absorpt_coefficient_mu 0.832
_exptl_absorpt_correction_T_max 0.974
_exptl_absorpt_correction_T_min 0.684
_exptl_absorpt_correction_type multi-scan
_exptl_crystal_colour yellow
_exptl_crystal_density_diffrn 1.505
_exptl_crystal_density_method 'not measured'
_exptl_crystal_description plate
_exptl_crystal_F_000 3818
_exptl_crystal_size_max 0.32
_exptl_crystal_size_mid 0.20
_exptl_crystal_size_min 0.05
_refine_diff_density_max 2.835
_refine_diff_density_min -1.772
_refine_diff_density_rms 0.343
_refine_ls_extinction_coef 0.00374(16)
_refine_ls_extinction_expression Fc^*^=kFc[1+0.001xFc^2^\l^3^/sin(2\q)]^-1/4^
_refine_ls_extinction_method SHELXL
_refine_ls_goodness_of_fit_ref 1.114
_refine_ls_hydrogen_treatment constr
_refine_ls_matrix_type fullcycle
_refine_ls_number_parameters 1938
_refine_ls_number_reflns 29223
_refine_ls_number_restraints 14
_refine_ls_restrained_S_all 1.123
_refine_ls_R_factor_all 0.1006
_refine_ls_R_factor_gt 0.0706
_refine_ls_shift/su_max 0.046
_refine_ls_shift/su_mean 0.002
_refine_ls_structure_factor_coef Fsqd
_refine_ls_weighting_details 'calc w=1/[\s^2^(Fo^2^)+(0.1313P)^2^+20.4911P] where P=(Fo^2^+2Fc^2^)/3'
_refine_ls_weighting_scheme calc
_refine_ls_wR_factor_gt 0.1954
_refine_ls_wR_factor_ref 0.2262
_reflns_number_gt 21379
_reflns_number_total 29223
_reflns_threshold_expression >2sigma(I)
_cod_data_source_file cg900979z_si_001.cif
_cod_data_source_block structure(5b)
_cod_depositor_comments
;
The following automatic conversions were performed:

'_symmetry_cell_setting' value 'Triclinic' changed to 'triclinic'
according to /home/saulius/struct/CIF-dictionaries/cif_core.dic
dictionary named 'cif_core.dic' version 2.4.2 from 2011-04-26.

Automatic conversion script
Id: cif_fix_values 1715 2011-07-08 13:25:40Z adriana 
;
_cod_original_sg_symbol_H-M P-1
_cod_original_formula_sum 'C169.50 H152 Cl11 N O24 P6 Ru6'
_cod_database_code 4502312

loop_
_symmetry_equiv_pos_as_xyz
'x, y, z'
'-x, -y, -z'

loop_
_atom_site_label
_atom_site_type_symbol
_atom_site_fract_x
_atom_site_fract_y
_atom_site_fract_z
_atom_site_U_iso_or_equiv
_atom_site_adp_type
_atom_site_occupancy
_atom_site_symmetry_multiplicity
_atom_site_calc_flag
_atom_site_refinement_flags
_atom_site_disorder_assembly
_atom_site_disorder_group
Ru1 Ru 0.07276(4) 0.26396(3) 0.040149(16) 0.02201(14) Uani 1 1 d . . .
Ru2 Ru 0.25869(4) 0.26770(3) 0.038701(16) 0.02129(13) Uani 1 1 d . . .
Ru3 Ru 0.30325(4) 0.74857(3) 0.272166(17) 0.02128(13) Uani 1 1 d . . .
Ru4 Ru 0.48800(3) 0.75031(3) 0.269805(17) 0.02083(13) Uani 1 1 d . . .
Ru5 Ru 0.12668(3) 0.20189(3) 0.401789(16) 0.02018(13) Uani 1 1 d . . .
Ru6 Ru 0.31189(3) 0.20850(3) 0.397856(16) 0.02071(13) Uani 1 1 d . . .
P1 P -0.08425(12) 0.26421(9) 0.05870(6) 0.0251(4) Uani 1 1 d . . .
P2 P 0.42637(12) 0.28182(9) 0.04827(6) 0.0244(4) Uani 1 1 d . . .
P3 P 0.13659(12) 0.73366(9) 0.27835(6) 0.0249(4) Uani 1 1 d . . .
P4 P 0.64758(12) 0.73899(9) 0.26986(6) 0.0243(4) Uani 1 1 d . . .
P5 P -0.03873(11) 0.20137(9) 0.40117(5) 0.0217(4) Uani 1 1 d . . .
P6 P 0.48023(12) 0.22653(9) 0.39365(6) 0.0245(4) Uani 1 1 d . . .
O1 O 0.0075(4) 0.1170(3) -0.0060(2) 0.0557(16) Uani 1 1 d . . .
O2 O 0.0704(4) 0.3223(3) -0.05025(17) 0.0518(15) Uani 1 1 d . . .
O3 O 0.2145(4) 0.1131(3) 0.00476(18) 0.0422(13) Uani 1 1 d . . .
O4 O 0.2825(4) 0.3230(3) -0.05196(17) 0.0447(13) Uani 1 1 d . . .
O5 O 0.3418(3) 0.8653(3) 0.34351(16) 0.0369(12) Uani 1 1 d . . .
O6 O 0.3240(4) 0.8606(3) 0.20431(16) 0.0398(12) Uani 1 1 d . . .
O7 O 0.5487(3) 0.8679(3) 0.34090(17) 0.0399(12) Uani 1 1 d . . .
O8 O 0.5331(3) 0.8676(3) 0.20512(16) 0.0357(12) Uani 1 1 d . . .
O9 O 0.1537(4) 0.2343(3) 0.49890(16) 0.0464(14) Uani 1 1 d . . .
O10 O 0.0698(4) 0.0408(3) 0.4117(2) 0.0500(15) Uani 1 1 d . . .
O11 O 0.3341(4) 0.1760(3) 0.49266(16) 0.0457(14) Uani 1 1 d . . .
O12 O 0.2600(4) 0.0496(3) 0.3752(2) 0.0488(14) Uani 1 1 d . . .
O13 O 0.1309(3) 0.3685(2) 0.07294(14) 0.0260(10) Uani 1 1 d . . .
O14 O 0.2829(3) 0.3730(2) 0.06810(15) 0.0302(11) Uani 1 1 d . . .
O15 O 0.2800(3) 0.6678(2) 0.22027(15) 0.0277(10) Uani 1 1 d . . .
O16 O 0.4305(3) 0.6644(2) 0.22073(14) 0.0265(10) Uani 1 1 d . . .
O17 O 0.0872(3) 0.2273(3) 0.10490(14) 0.0279(10) Uani 1 1 d . . .
O18 O 0.2425(3) 0.2401(3) 0.10478(14) 0.0325(11) Uani 1 1 d . . .
O19 O 0.1252(3) 0.1944(2) 0.33194(14) 0.0277(10) Uani 1 1 d . . .
O20 O 0.2832(3) 0.2264(2) 0.33003(14) 0.0279(10) Uani 1 1 d . . .
O21 O 0.2953(3) 0.6591(2) 0.31188(15) 0.0284(10) Uani 1 1 d . . .
O22 O 0.4499(3) 0.6641(2) 0.31429(15) 0.0262(10) Uani 1 1 d . . .
O23 O 0.1802(3) 0.3154(2) 0.39130(15) 0.0277(10) Uani 1 1 d . . .
O24 O 0.3348(3) 0.3233(2) 0.40390(14) 0.0263(10) Uani 1 1 d . . .
C1 C 0.0323(5) 0.1727(4) 0.0122(2) 0.0353(17) Uani 1 1 d . . .
C2 C 0.0705(5) 0.3000(4) -0.0148(2) 0.0337(17) Uani 1 1 d . . .
C3 C 0.2311(5) 0.1725(4) 0.0176(2) 0.0281(15) Uani 1 1 d . . .
C4 C 0.2713(5) 0.3001(4) -0.0167(2) 0.0291(15) Uani 1 1 d . . .
C5 C 0.3285(5) 0.8198(4) 0.3168(2) 0.0270(15) Uani 1 1 d . . .
C6 C 0.3161(4) 0.8186(4) 0.2311(2) 0.0251(14) Uani 1 1 d . . .
C7 C 0.5249(4) 0.8224(4) 0.3141(2) 0.0264(15) Uani 1 1 d . . .
C8 C 0.5145(4) 0.8226(4) 0.2294(2) 0.0254(14) Uani 1 1 d . . .
C9 C 0.1429(5) 0.2185(4) 0.4619(2) 0.0300(16) Uani 1 1 d . . .
C10 C 0.0921(5) 0.1028(4) 0.4081(2) 0.0323(16) Uani 1 1 d . . .
C11 C 0.3256(5) 0.1901(4) 0.4564(2) 0.0306(16) Uani 1 1 d . . .
C12 C 0.2812(5) 0.1104(4) 0.3846(2) 0.0304(16) Uani 1 1 d . . .
C13 C 0.2184(4) 0.3958(3) 0.0824(2) 0.0243(14) Uani 1 1 d . . .
C14 C 0.3430(4) 0.6423(3) 0.2078(2) 0.0234(14) Uani 1 1 d . . .
C15 C 0.2508(4) 0.4622(3) 0.1134(2) 0.0241(14) Uani 1 1 d . . .
C16 C 0.3419(5) 0.4810(4) 0.1334(2) 0.0306(16) Uani 1 1 d . . .
H16A H 0.3834 0.4537 0.1264 0.037 Uiso 1 1 calc R . .
C17 C 0.3725(5) 0.5399(4) 0.1638(2) 0.0305(16) Uani 1 1 d . . .
H17A H 0.4351 0.5529 0.1775 0.037 Uiso 1 1 calc R . .
C18 C 0.3111(5) 0.5798(4) 0.1740(2) 0.0267(15) Uani 1 1 d . . .
C19 C 0.2207(5) 0.5601(4) 0.1537(2) 0.0286(15) Uani 1 1 d . . .
H19A H 0.1788 0.5872 0.1604 0.034 Uiso 1 1 calc R . .
C20 C 0.1903(5) 0.5018(4) 0.1238(2) 0.0282(15) Uani 1 1 d . . .
H20A H 0.1276 0.4887 0.1103 0.034 Uiso 1 1 calc R . .
C21 C 0.1667(4) 0.2302(3) 0.1234(2) 0.0238(14) Uani 1 1 d . . .
C22 C 0.1998(4) 0.2128(3) 0.3122(2) 0.0224(14) Uani 1 1 d . . .
C23 C 0.1739(4) 0.2246(4) 0.1723(2) 0.0249(14) Uani 1 1 d . . .
C24 C 0.2622(5) 0.2341(4) 0.1946(2) 0.0308(16) Uani 1 1 d . . .
H24A H 0.3172 0.2426 0.1788 0.037 Uiso 1 1 calc R . .
C25 C 0.2698(5) 0.2311(4) 0.2398(2) 0.0291(15) Uani 1 1 d . . .
H25A H 0.3302 0.2376 0.2548 0.035 Uiso 1 1 calc R . .
C26 C 0.1906(4) 0.2187(3) 0.2635(2) 0.0247(14) Uani 1 1 d . . .
C27 C 0.1018(5) 0.2090(4) 0.2412(2) 0.0262(15) Uani 1 1 d . . .
H27A H 0.0469 0.2001 0.2571 0.031 Uiso 1 1 calc R . .
C28 C 0.0939(5) 0.2124(4) 0.1958(2) 0.0279(15) Uani 1 1 d . . .
H28A H 0.0337 0.2063 0.1808 0.033 Uiso 1 1 calc R . .
C29 C 0.3647(4) 0.6353(3) 0.3220(2) 0.0246(14) Uani 1 1 d . . .
C30 C 0.2680(4) 0.3491(3) 0.3924(2) 0.0243(14) Uani 1 1 d . . .
C31 C 0.3413(5) 0.5636(3) 0.3447(2) 0.0267(15) Uani 1 1 d . . .
C32 C 0.4120(5) 0.5313(4) 0.3561(3) 0.0348(17) Uani 1 1 d . . .
H32A H 0.4763 0.5561 0.3520 0.042 Uiso 1 1 calc R . .
C33 C 0.3884(5) 0.4631(4) 0.3735(3) 0.0373(18) Uani 1 1 d . . .
H33A H 0.4369 0.4421 0.3821 0.045 Uiso 1 1 calc R . .
C34 C 0.2945(5) 0.4254(3) 0.3784(2) 0.0258(14) Uani 1 1 d . . .
C35 C 0.2249(5) 0.4584(4) 0.3676(2) 0.0322(16) Uani 1 1 d . . .
H35A H 0.1606 0.4333 0.3716 0.039 Uiso 1 1 calc R . .
C36 C 0.2476(5) 0.5271(4) 0.3513(3) 0.0359(17) Uani 1 1 d . . .
H36A H 0.1993 0.5492 0.3445 0.043 Uiso 1 1 calc R . .
C37 C -0.1786(5) 0.1852(4) 0.0358(2) 0.0293(15) Uani 1 1 d . . .
C38 C -0.1747(5) 0.1162(4) 0.0459(3) 0.0431(19) Uani 1 1 d . . .
H38A H -0.1242 0.1118 0.0654 0.052 Uiso 1 1 calc R . .
C39 C -0.2421(6) 0.0540(5) 0.0285(3) 0.057(2) Uani 1 1 d . . .
H39A H -0.2389 0.0076 0.0369 0.068 Uiso 1 1 calc R . .
C40 C -0.3157(6) 0.0592(5) -0.0018(3) 0.053(2) Uani 1 1 d . . .
C41 C -0.3868(7) -0.0080(5) -0.0220(4) 0.077(3) Uani 1 1 d . . .
H41A H -0.4324 0.0056 -0.0421 0.115 Uiso 1 1 calc R . .
H41B H -0.4204 -0.0368 0.0011 0.115 Uiso 1 1 calc R . .
H41C H -0.3544 -0.0367 -0.0383 0.115 Uiso 1 1 calc R . .
C42 C -0.3184(5) 0.1287(5) -0.0117(3) 0.046(2) Uani 1 1 d . . .
H42A H -0.3677 0.1336 -0.0318 0.055 Uiso 1 1 calc R . .
C43 C -0.2520(5) 0.1903(4) 0.0066(2) 0.0350(17) Uani 1 1 d . . .
H43A H -0.2564 0.2368 -0.0008 0.042 Uiso 1 1 calc R . .
C44 C -0.1293(5) 0.3397(3) 0.0460(2) 0.0268(15) Uani 1 1 d . . .
C45 C -0.0888(6) 0.3890(4) 0.0143(3) 0.043(2) Uani 1 1 d . . .
H45A H -0.0363 0.3835 -0.0002 0.052 Uiso 1 1 calc R . .
C46 C -0.1261(6) 0.4461(4) 0.0042(3) 0.045(2) Uani 1 1 d . . .
H46A H -0.0966 0.4803 -0.0162 0.054 Uiso 1 1 calc R . .
C47 C -0.2037(5) 0.4536(4) 0.0231(2) 0.0313(16) Uani 1 1 d . . .
C48 C -0.2453(6) 0.5132(4) 0.0113(3) 0.047(2) Uani 1 1 d . . .
H48A H -0.2090 0.5423 -0.0110 0.071 Uiso 1 1 calc R . .
H48B H -0.2428 0.5443 0.0375 0.071 Uiso 1 1 calc R . .
H48C H -0.3114 0.4921 -0.0003 0.071 Uiso 1 1 calc R . .
C49 C -0.2417(5) 0.4058(4) 0.0547(2) 0.0295(15) Uani 1 1 d . . .
H49A H -0.2938 0.4118 0.0693 0.035 Uiso 1 1 calc R . .
C50 C -0.2059(5) 0.3497(4) 0.0656(2) 0.0302(16) Uani 1 1 d . . .
H50A H -0.2345 0.3174 0.0871 0.036 Uiso 1 1 calc R . .
C51 C -0.0938(5) 0.2649(4) 0.1180(2) 0.0292(15) Uani 1 1 d . . .
C52 C -0.0390(5) 0.3252(4) 0.1422(2) 0.0343(17) Uani 1 1 d . . .
H52A H 0.0035 0.3628 0.1278 0.041 Uiso 1 1 calc R . .
C53 C -0.0435(6) 0.3330(4) 0.1864(2) 0.0425(19) Uani 1 1 d . . .
H53A H -0.0051 0.3759 0.2020 0.051 Uiso 1 1 calc R . .
C54 C -0.1051(6) 0.2776(5) 0.2093(2) 0.043(2) Uani 1 1 d . . .
C55 C -0.1095(7) 0.2887(6) 0.2583(3) 0.062(3) Uani 1 1 d . . .
H55A H -0.1353 0.2414 0.2711 0.093 Uiso 1 1 calc R . .
H55B H -0.1503 0.3192 0.2637 0.093 Uiso 1 1 calc R . .
H55C H -0.0456 0.3124 0.2719 0.093 Uiso 1 1 calc R . .
C56 C -0.1582(5) 0.2181(5) 0.1853(3) 0.043(2) Uani 1 1 d . . .
H56A H -0.2001 0.1803 0.1999 0.052 Uiso 1 1 calc R . .
C57 C -0.1548(5) 0.2092(4) 0.1399(3) 0.0386(18) Uani 1 1 d . . .
H57A H -0.1931 0.1662 0.1243 0.046 Uiso 1 1 calc R . .
C58 C 0.4810(5) 0.2773(4) -0.0031(2) 0.0291(15) Uani 1 1 d . . .
C59 C 0.4454(5) 0.2130(4) -0.0289(2) 0.0353(17) Uani 1 1 d . . .
H59A H 0.3918 0.1762 -0.0205 0.042 Uiso 1 1 calc R . .
C60 C 0.4879(5) 0.2022(4) -0.0670(2) 0.0392(18) Uani 1 1 d . . .
H60A H 0.4643 0.1577 -0.0839 0.047 Uiso 1 1 calc R . .
C61 C 0.5648(5) 0.2566(5) -0.0802(2) 0.0389(18) Uani 1 1 d . . .
C62 C 0.6111(7) 0.2432(5) -0.1212(3) 0.056(2) Uani 1 1 d . . .
H62A H 0.6644 0.2860 -0.1258 0.084 Uiso 1 1 calc R . .
H62B H 0.5646 0.2341 -0.1466 0.084 Uiso 1 1 calc R . .
H62C H 0.6342 0.2009 -0.1176 0.084 Uiso 1 1 calc R . .
C63 C 0.5981(6) 0.3192(4) -0.0552(3) 0.0423(19) Uani 1 1 d . . .
H63A H 0.6514 0.3561 -0.0637 0.051 Uiso 1 1 calc R . .
C64 C 0.5557(5) 0.3307(4) -0.0172(2) 0.0370(17) Uani 1 1 d . . .
H64A H 0.5789 0.3759 -0.0009 0.044 Uiso 1 1 calc R . .
C65 C 0.4651(5) 0.2140(4) 0.0791(2) 0.0269(15) Uani 1 1 d . . .
C66 C 0.5514(5) 0.2022(4) 0.0729(3) 0.0384(18) Uani 1 1 d . . .
H66A H 0.5922 0.2308 0.0532 0.046 Uiso 1 1 calc R . .
C67 C 0.5790(6) 0.1490(4) 0.0951(3) 0.044(2) Uani 1 1 d . . .
H67A H 0.6386 0.1421 0.0906 0.053 Uiso 1 1 calc R . .
C68 C 0.5219(6) 0.1065(4) 0.1235(3) 0.044(2) Uani 1 1 d . . .
C69 C 0.5510(7) 0.0487(6) 0.1477(4) 0.074(3) Uani 1 1 d . . .
H69A H 0.5070 0.0304 0.1703 0.111 Uiso 1 1 calc R . .
H69B H 0.6153 0.0693 0.1616 0.111 Uiso 1 1 calc R . .
H69C H 0.5497 0.0086 0.1270 0.111 Uiso 1 1 calc R . .
C70 C 0.4369(6) 0.1193(5) 0.1303(3) 0.048(2) Uani 1 1 d . . .
H70A H 0.3977 0.0917 0.1510 0.057 Uiso 1 1 calc R . .
C71 C 0.4068(5) 0.1708(4) 0.1081(2) 0.0360(17) Uani 1 1 d . . .
H71A H 0.3466 0.1767 0.1126 0.043 Uiso 1 1 calc R . .
C72 C 0.4935(4) 0.3694(4) 0.0751(2) 0.0270(15) Uani 1 1 d . . .
C73 C 0.5380(5) 0.3747(4) 0.1169(2) 0.0306(16) Uani 1 1 d . . .
H73A H 0.5378 0.3317 0.1314 0.037 Uiso 1 1 calc R . .
C74 C 0.5825(5) 0.4413(4) 0.1376(2) 0.0361(17) Uani 1 1 d . . .
H74A H 0.6112 0.4434 0.1665 0.043 Uiso 1 1 calc R . .
C75 C 0.5864(5) 0.5053(4) 0.1175(2) 0.0356(17) Uani 1 1 d . . .
C76 C 0.6359(6) 0.5788(4) 0.1400(3) 0.049(2) Uani 1 1 d . . .
H76A H 0.6796 0.5733 0.1642 0.074 Uiso 1 1 calc R . .
H76B H 0.5887 0.5994 0.1515 0.074 Uiso 1 1 calc R . .
H76C H 0.6715 0.6113 0.1188 0.074 Uiso 1 1 calc R . .
C77 C 0.5406(5) 0.5004(4) 0.0755(2) 0.0382(18) Uani 1 1 d . . .
H77A H 0.5421 0.5435 0.0609 0.046 Uiso 1 1 calc R . .
C78 C 0.4932(5) 0.4335(4) 0.0551(2) 0.0307(16) Uani 1 1 d . . .
H78A H 0.4600 0.4312 0.0272 0.037 Uiso 1 1 calc R . .
C79 C 0.0526(5) 0.6710(4) 0.2387(2) 0.0324(16) Uani 1 1 d . . .
C80 C 0.0601(5) 0.6005(4) 0.2343(3) 0.043(2) Uani 1 1 d . . .
H80A H 0.1059 0.5867 0.2524 0.052 Uiso 1 1 calc R . .
C81 C 0.0017(6) 0.5516(5) 0.2040(3) 0.058(3) Uani 1 1 d . . .
H81A H 0.0071 0.5038 0.2019 0.070 Uiso 1 1 calc R . .
C82 C -0.0676(6) 0.5696(5) 0.1752(3) 0.061(3) Uani 1 1 d . . .
C83 C -0.1277(8) 0.5151(7) 0.1408(4) 0.099(4) Uani 1 1 d . . .
H83A H -0.1725 0.5362 0.1251 0.149 Uiso 1 1 calc R . .
H83B H -0.1628 0.4713 0.1548 0.149 Uiso 1 1 calc R . .
H83C H -0.0869 0.5025 0.1199 0.149 Uiso 1 1 calc R . .
C84 C -0.0755(6) 0.6386(5) 0.1812(3) 0.060(3) Uani 1 1 d . . .
H84A H -0.1221 0.6523 0.1637 0.072 Uiso 1 1 calc R . .
C85 C -0.0175(5) 0.6885(4) 0.2121(3) 0.046(2) Uani 1 1 d . . .
H85A H -0.0253 0.7355 0.2153 0.055 Uiso 1 1 calc R . .
C86 C 0.1107(5) 0.8198(4) 0.2722(2) 0.0332(16) Uani 1 1 d . . .
C87 C 0.1175(5) 0.8514(4) 0.2313(3) 0.0372(17) Uani 1 1 d . . .
H87A H 0.1326 0.8266 0.2068 0.045 Uiso 1 1 calc R . .
C88 C 0.1022(6) 0.9190(4) 0.2261(3) 0.051(2) Uani 1 1 d . . .
H88A H 0.1061 0.9392 0.1981 0.061 Uiso 1 1 calc R . .
C89 C 0.0816(6) 0.9565(4) 0.2612(3) 0.056(2) Uani 1 1 d . . .
C90 C 0.0631(8) 1.0284(5) 0.2535(5) 0.091(4) Uani 1 1 d . . .
H90A H 0.0612 1.0528 0.2817 0.137 Uiso 1 1 calc R . .
H90B H 0.0022 1.0199 0.2363 0.137 Uiso 1 1 calc R . .
H90C H 0.1139 1.0590 0.2373 0.137 Uiso 1 1 calc R . .
C91 C 0.0760(6) 0.9260(5) 0.3011(3) 0.058(3) Uani 1 1 d . . .
H91A H 0.0615 0.9513 0.3255 0.069 Uiso 1 1 calc R . .
C92 C 0.0910(6) 0.8593(4) 0.3070(3) 0.045(2) Uani 1 1 d . . .
H92A H 0.0878 0.8402 0.3354 0.054 Uiso 1 1 calc R . .
C93 C 0.0897(5) 0.7055(4) 0.3314(2) 0.0297(15) Uani 1 1 d . . .
C94 C -0.0059(5) 0.6964(4) 0.3365(3) 0.0393(18) Uani 1 1 d . . .
H94A H -0.0467 0.7009 0.3121 0.047 Uiso 1 1 calc R . .
C95 C -0.0417(5) 0.6811(5) 0.3771(3) 0.046(2) Uani 1 1 d . . .
H95A H -0.1067 0.6757 0.3803 0.055 Uiso 1 1 calc R . .
C96 C 0.0162(6) 0.6734(4) 0.4129(3) 0.0419(19) Uani 1 1 d . . .
C97 C -0.0232(7) 0.6563(6) 0.4575(3) 0.066(3) Uani 1 1 d . . .
H97A H 0.0276 0.6529 0.4787 0.099 Uiso 1 1 calc R . .
H97B H -0.0738 0.6100 0.4549 0.099 Uiso 1 1 calc R . .
H97C H -0.0485 0.6951 0.4673 0.099 Uiso 1 1 calc R . .
C98 C 0.1104(6) 0.6815(4) 0.4068(3) 0.0418(19) Uani 1 1 d . . .
H98A H 0.1509 0.6756 0.4309 0.050 Uiso 1 1 calc R . .
C99 C 0.1469(5) 0.6976(4) 0.3669(2) 0.0337(17) Uani 1 1 d . . .
H99A H 0.2121 0.7034 0.3639 0.040 Uiso 1 1 calc R . .
C100 C 0.6683(5) 0.6501(4) 0.2702(2) 0.0288(15) Uani 1 1 d . . .
C101 C 0.5956(5) 0.5855(4) 0.2671(2) 0.0333(16) Uani 1 1 d . . .
H10A H 0.5316 0.5861 0.2662 0.040 Uiso 1 1 calc R . .
C102 C 0.6156(5) 0.5198(4) 0.2651(3) 0.0416(19) Uani 1 1 d . . .
H10B H 0.5648 0.4759 0.2636 0.050 Uiso 1 1 calc R . .
C103 C 0.7074(5) 0.5165(4) 0.2654(2) 0.0364(17) Uani 1 1 d . . .
C104 C 0.7295(7) 0.4452(5) 0.2619(4) 0.064(3) Uani 1 1 d . . .
H10C H 0.7983 0.4544 0.2630 0.096 Uiso 1 1 calc R . .
H10D H 0.7005 0.4193 0.2341 0.096 Uiso 1 1 calc R . .
H10E H 0.7041 0.4156 0.2864 0.096 Uiso 1 1 calc R . .
C105 C 0.7805(5) 0.5811(4) 0.2680(3) 0.045(2) Uani 1 1 d . . .
H10F H 0.8442 0.5801 0.2681 0.054 Uiso 1 1 calc R . .
C106 C 0.7614(5) 0.6474(4) 0.2706(3) 0.0415(19) Uani 1 1 d . . .
H10G H 0.8122 0.6912 0.2725 0.050 Uiso 1 1 calc R . .
C107 C 0.7116(5) 0.7761(4) 0.2229(2) 0.0293(15) Uani 1 1 d . . .
C108 C 0.6640(5) 0.7599(4) 0.1812(2) 0.0343(17) Uani 1 1 d . . .
H10H H 0.5981 0.7347 0.1787 0.041 Uiso 1 1 calc R . .
C109 C 0.7098(6) 0.7793(5) 0.1437(2) 0.045(2) Uani 1 1 d . . .
H10I H 0.6752 0.7670 0.1159 0.054 Uiso 1 1 calc R . .
C110 C 0.8049(6) 0.8162(5) 0.1458(3) 0.053(2) Uani 1 1 d . . .
C111 C 0.8570(8) 0.8387(7) 0.1047(3) 0.084(4) Uani 1 1 d . . .
H11A H 0.8128 0.8217 0.0786 0.126 Uiso 1 1 calc R . .
H11B H 0.9090 0.8171 0.1037 0.126 Uiso 1 1 calc R . .
H11C H 0.8825 0.8918 0.1052 0.126 Uiso 1 1 calc R . .
C112 C 0.8524(6) 0.8340(5) 0.1868(3) 0.053(2) Uani 1 1 d . . .
H11D H 0.9177 0.8607 0.1889 0.063 Uiso 1 1 calc R . .
C113 C 0.8084(5) 0.8143(4) 0.2250(3) 0.0420(19) Uani 1 1 d . . .
H11E H 0.8436 0.8267 0.2527 0.050 Uiso 1 1 calc R . .
C114 C 0.7210(4) 0.7885(4) 0.3173(2) 0.0269(15) Uani 1 1 d . . .
C115 C 0.7561(5) 0.8637(4) 0.3189(2) 0.0351(17) Uani 1 1 d . . .
H11F H 0.7488 0.8891 0.2933 0.042 Uiso 1 1 calc R . .
C116 C 0.8013(5) 0.9024(4) 0.3568(3) 0.0394(18) Uani 1 1 d . . .
H11G H 0.8244 0.9539 0.3570 0.047 Uiso 1 1 calc R . .
C117 C 0.8134(5) 0.8673(4) 0.3947(2) 0.0387(18) Uani 1 1 d . . .
C118 C 0.8621(6) 0.9099(5) 0.4367(3) 0.055(2) Uani 1 1 d . . .
H11H H 0.8923 0.9606 0.4302 0.083 Uiso 1 1 calc R . .
H11I H 0.9102 0.8887 0.4489 0.083 Uiso 1 1 calc R . .
H11J H 0.8150 0.9079 0.4581 0.083 Uiso 1 1 calc R . .
C119 C 0.7782(6) 0.7920(4) 0.3933(2) 0.046(2) Uani 1 1 d . . .
H11K H 0.7857 0.7669 0.4190 0.056 Uiso 1 1 calc R . .
C120 C 0.7327(5) 0.7529(4) 0.3556(2) 0.0395(18) Uani 1 1 d . . .
H12A H 0.7092 0.7014 0.3556 0.047 Uiso 1 1 calc R . .
C121 C -0.0597(5) 0.2883(4) 0.3917(2) 0.0278(15) Uani 1 1 d . . .
C122 C -0.0017(5) 0.3501(4) 0.4146(2) 0.0335(16) Uani 1 1 d . . .
H12B H 0.0482 0.3464 0.4348 0.040 Uiso 1 1 calc R . .
C123 C -0.0157(5) 0.4169(4) 0.4084(3) 0.0400(18) Uani 1 1 d . . .
H12C H 0.0254 0.4589 0.4239 0.048 Uiso 1 1 calc R . .
C124 C -0.0894(7) 0.4236(4) 0.3796(3) 0.051(2) Uani 1 1 d . . .
C125 C -0.1036(9) 0.4982(6) 0.3730(4) 0.086(4) Uani 1 1 d . . .
H12D H -0.1584 0.4930 0.3520 0.128 Uiso 1 1 calc R . .
H12E H -0.0469 0.5306 0.3615 0.128 Uiso 1 1 calc R . .
H12F H -0.1145 0.5187 0.4011 0.128 Uiso 1 1 calc R . .
C126 C -0.1483(6) 0.3620(4) 0.3582(3) 0.0432(19) Uani 1 1 d . . .
H12G H -0.1992 0.3656 0.3387 0.052 Uiso 1 1 calc R . .
C127 C -0.1355(5) 0.2948(4) 0.3642(2) 0.0336(16) Uani 1 1 d . . .
H12H H -0.1785 0.2528 0.3495 0.040 Uiso 1 1 calc R . .
C128 C -0.0928(4) 0.1771(4) 0.4526(2) 0.0260(14) Uani 1 1 d . . .
C129 C -0.1540(5) 0.2112(4) 0.4696(2) 0.0325(16) Uani 1 1 d . . .
H12I H -0.1659 0.2508 0.4548 0.039 Uiso 1 1 calc R . .
C130 C -0.1982(5) 0.1890(4) 0.5076(2) 0.0389(18) Uani 1 1 d . . .
H13A H -0.2401 0.2133 0.5183 0.047 Uiso 1 1 calc R . .
C131 C -0.1825(5) 0.1324(4) 0.5299(2) 0.0372(18) Uani 1 1 d . . .
C132 C -0.2295(6) 0.1090(5) 0.5727(3) 0.055(2) Uani 1 1 d . . .
H13B H -0.2702 0.1391 0.5793 0.082 Uiso 1 1 calc R . .
H13C H -0.1804 0.1149 0.5968 0.082 Uiso 1 1 calc R . .
H13D H -0.2677 0.0579 0.5693 0.082 Uiso 1 1 calc R . .
C133 C -0.1208(5) 0.0971(4) 0.5134(2) 0.0420(19) Uani 1 1 d . . .
H13E H -0.1094 0.0574 0.5282 0.050 Uiso 1 1 calc R . .
C134 C -0.0763(5) 0.1197(4) 0.4756(2) 0.0362(17) Uani 1 1 d . . .
H13F H -0.0338 0.0958 0.4651 0.043 Uiso 1 1 calc R . .
C135 C -0.1230(5) 0.1386(3) 0.3613(2) 0.0260(14) Uani 1 1 d . . .
C136 C -0.2174(5) 0.1058(4) 0.3686(2) 0.0338(16) Uani 1 1 d . . .
H13G H -0.2398 0.1130 0.3962 0.041 Uiso 1 1 calc R . .
C137 C -0.2794(5) 0.0625(4) 0.3355(3) 0.0368(17) Uani 1 1 d . . .
H13H H -0.3436 0.0402 0.3410 0.044 Uiso 1 1 calc R . .
C138 C -0.2492(5) 0.0516(4) 0.2949(2) 0.0358(17) Uani 1 1 d . . .
C139 C -0.3171(6) 0.0064(5) 0.2588(3) 0.054(2) Uani 1 1 d . . .
H13I H -0.3785 -0.0163 0.2704 0.082 Uiso 1 1 calc R . .
H13J H -0.2916 -0.0314 0.2475 0.082 Uiso 1 1 calc R . .
H13K H -0.3254 0.0376 0.2350 0.082 Uiso 1 1 calc R . .
C140 C -0.1552(5) 0.0817(5) 0.2883(2) 0.0407(19) Uani 1 1 d . . .
H14A H -0.1328 0.0730 0.2609 0.049 Uiso 1 1 calc R . .
C141 C -0.0919(5) 0.1249(4) 0.3210(2) 0.0361(17) Uani 1 1 d . . .
H14B H -0.0271 0.1451 0.3157 0.043 Uiso 1 1 calc R . .
C142 C 0.5121(4) 0.1474(4) 0.4126(2) 0.0275(15) Uani 1 1 d . . .
C143 C 0.4844(5) 0.0836(4) 0.3861(2) 0.0332(16) Uani 1 1 d . . .
H14C H 0.4501 0.0826 0.3586 0.040 Uiso 1 1 calc R . .
C144 C 0.5057(5) 0.0217(4) 0.3990(3) 0.0363(17) Uani 1 1 d . . .
H14D H 0.4853 -0.0212 0.3805 0.044 Uiso 1 1 calc R . .
C145 C 0.5568(5) 0.0214(4) 0.4389(3) 0.0403(19) Uani 1 1 d . . .
C146 C 0.5862(7) -0.0457(5) 0.4527(3) 0.059(2) Uani 1 1 d . . .
H14E H 0.6175 -0.0367 0.4824 0.089 Uiso 1 1 calc R . .
H14F H 0.6301 -0.0550 0.4322 0.089 Uiso 1 1 calc R . .
H14G H 0.5298 -0.0881 0.4521 0.089 Uiso 1 1 calc R . .
C147 C 0.5821(6) 0.0832(4) 0.4658(3) 0.044(2) Uani 1 1 d . . .
H14H H 0.6155 0.0835 0.4934 0.053 Uiso 1 1 calc R . .
C148 C 0.5594(5) 0.1468(4) 0.4532(2) 0.0376(18) Uani 1 1 d . . .
H14I H 0.5767 0.1888 0.4725 0.045 Uiso 1 1 calc R . .
C149 C 0.5614(5) 0.3008(4) 0.4288(2) 0.0297(15) Uani 1 1 d . . .
C150 C 0.6584(5) 0.3184(4) 0.4260(3) 0.045(2) Uani 1 1 d . . .
H15A H 0.6825 0.2960 0.4033 0.054 Uiso 1 1 calc R . .
C151 C 0.7206(5) 0.3678(4) 0.4556(3) 0.047(2) Uani 1 1 d . . .
H15B H 0.7869 0.3786 0.4531 0.056 Uiso 1 1 calc R . .
C152 C 0.6881(6) 0.4018(5) 0.4888(3) 0.052(2) Uani 1 1 d . . .
C153 C 0.7560(7) 0.4539(6) 0.5222(4) 0.074(3) Uani 1 1 d . . .
H15C H 0.8209 0.4634 0.5135 0.112 Uiso 1 1 calc R . .
H15D H 0.7514 0.4326 0.5511 0.112 Uiso 1 1 calc R . .
H15E H 0.7399 0.4996 0.5239 0.112 Uiso 1 1 calc R . .
C154 C 0.5897(6) 0.3844(5) 0.4909(3) 0.050(2) Uani 1 1 d . . .
H15F H 0.5653 0.4071 0.5133 0.060 Uiso 1 1 calc R . .
C155 C 0.5279(6) 0.3354(4) 0.4615(2) 0.0381(18) Uani 1 1 d . . .
H15G H 0.4616 0.3250 0.4636 0.046 Uiso 1 1 calc R . .
C156 C 0.5278(5) 0.2400(4) 0.3398(2) 0.0272(15) Uani 1 1 d . . .
C157 C 0.4958(5) 0.2835(4) 0.3108(2) 0.0316(16) Uani 1 1 d . . .
H15H H 0.4531 0.3084 0.3199 0.038 Uiso 1 1 calc R . .
C158 C 0.5254(5) 0.2909(4) 0.2692(2) 0.0357(17) Uani 1 1 d . . .
H15I H 0.5031 0.3215 0.2501 0.043 Uiso 1 1 calc R . .
C159 C 0.5865(5) 0.2556(4) 0.2540(2) 0.0351(17) Uani 1 1 d . . .
C160 C 0.6158(6) 0.2618(5) 0.2074(3) 0.049(2) Uani 1 1 d . . .
H16B H 0.6593 0.2330 0.2030 0.074 Uiso 1 1 calc R . .
H16C H 0.6476 0.3128 0.2021 0.074 Uiso 1 1 calc R . .
H16D H 0.5595 0.2436 0.1868 0.074 Uiso 1 1 calc R . .
C161 C 0.6202(5) 0.2131(4) 0.2831(2) 0.0358(17) Uani 1 1 d . . .
H16E H 0.6633 0.1889 0.2737 0.043 Uiso 1 1 calc R . .
C162 C 0.5922(5) 0.2056(4) 0.3250(2) 0.0304(16) Uani 1 1 d . . .
H16F H 0.6169 0.1767 0.3443 0.037 Uiso 1 1 calc R . .
N1 N 0.3653(7) 0.7439(6) 0.4283(3) 0.086(3) Uani 1 1 d . . .
C163 C 0.4376(7) 0.7414(5) 0.4243(3) 0.054(2) Uani 1 1 d . . .
C164 C 0.5325(7) 0.7369(6) 0.4178(3) 0.064(3) Uani 1 1 d . . .
H16G H 0.5450 0.6987 0.4355 0.095 Uiso 1 1 calc R . .
H16H H 0.5793 0.7836 0.4268 0.095 Uiso 1 1 calc R . .
H16I H 0.5368 0.7255 0.3867 0.095 Uiso 1 1 calc R . .
C165 C 0.3352(6) 0.0011(5) 0.2754(4) 0.062(3) Uani 1 1 d . . .
H16J H 0.2934 -0.0339 0.2530 0.075 Uiso 1 1 calc R . .
H16K H 0.3125 -0.0129 0.3046 0.075 Uiso 1 1 calc R . .
Cl1 Cl 0.3289(2) 0.08715(15) 0.26579(12) 0.0921(10) Uani 1 1 d . . .
Cl2 Cl 0.45321(15) -0.00305(12) 0.27368(8) 0.0553(5) Uani 1 1 d . . .
C166 C 0.3842(12) 0.4523(9) 0.5642(5) 0.141(7) Uani 1 1 d . . .
H16L H 0.4487 0.4485 0.5713 0.169 Uiso 1 1 calc R . .
H16M H 0.3914 0.5010 0.5528 0.169 Uiso 1 1 calc R . .
Cl3 Cl 0.3313(3) 0.4484(3) 0.61145(18) 0.1368(17) Uani 1 1 d . . .
Cl4 Cl 0.3313(4) 0.3895(3) 0.5229(2) 0.194(3) Uani 1 1 d . . .
C167 C 0.2296(7) 0.4072(5) 0.2332(4) 0.074(3) Uani 1 1 d D . .
H16N H 0.2322 0.4212 0.2023 0.089 Uiso 1 1 calc R . .
H16O H 0.1988 0.3542 0.2327 0.089 Uiso 1 1 calc R . .
Cl5 Cl 0.3471(4) 0.4240(2) 0.25559(15) 0.1430(17) Uani 1 1 d . . .
Cl6 Cl 0.1626(6) 0.4453(5) 0.2557(3) 0.261(4) Uani 1 1 d D . .
C168 C 0.1250(11) -0.2748(7) 0.1244(4) 0.112(5) Uiso 1 1 d D A -1
H16P H 0.1756 -0.2697 0.1482 0.135 Uiso 1 1 calc R A -1
H16Q H 0.0634 -0.2995 0.1360 0.135 Uiso 1 1 calc R A -1
Cl7 Cl 0.1431(5) -0.3237(4) 0.0819(2) 0.195(2) Uiso 1 1 d D A -1
Cl8 Cl 0.1254(5) -0.1912(4) 0.1075(3) 0.220(3) Uiso 1 1 d D A -1
C169 C 0.170(2) -0.0191(19) 0.0906(9) 0.147(13) Uiso 0.50 1 d PD B -2
H16R H 0.1185 -0.0646 0.0832 0.176 Uiso 0.50 1 calc PR B -2
H16S H 0.1942 0.0013 0.0628 0.176 Uiso 0.50 1 calc PR B -2
Cl9 Cl 0.2611(12) -0.0397(8) 0.1211(7) 0.296(9) Uiso 0.50 1 d PD B -2
Cl10 Cl 0.1243(10) 0.0425(7) 0.1173(4) 0.184(5) Uiso 0.50 1 d PD B -2
C170 C 0.0771(14) 0.0136(19) 0.0851(8) 0.134(12) Uiso 0.50 1 d PD C -1
H17B H 0.0835 0.0428 0.0587 0.161 Uiso 0.50 1 calc PR C -1
H17C H 0.0524 -0.0383 0.0754 0.161 Uiso 0.50 1 calc PR C -1
Cl11 Cl 0.0015(7) 0.0350(6) 0.1166(3) 0.145(3) Uiso 0.50 1 d PD C -1
Cl12 Cl 0.1885(7) 0.0301(6) 0.1138(4) 0.152(4) Uiso 0.50 1 d PD C -1
C171 C -0.2409(16) -0.018(2) 0.1559(8) 0.200 Uiso 0.50 1 d PD D -2
H17D H -0.2712 0.0176 0.1672 0.240 Uiso 0.50 1 calc PR D -2
H17E H -0.2509 -0.0581 0.1762 0.240 Uiso 0.50 1 calc PR D -2
Cl13 Cl -0.2934(9) -0.0522(7) 0.1030(5) 0.200 Uiso 0.50 1 d PD D -2
Cl14 Cl -0.1205(9) 0.0239(8) 0.1538(4) 0.200 Uiso 0.50 1 d PD D -2

loop_
_atom_site_aniso_label
_atom_site_aniso_U_11
_atom_site_aniso_U_22
_atom_site_aniso_U_33
_atom_site_aniso_U_23
_atom_site_aniso_U_13
_atom_site_aniso_U_12
Ru1 0.0216(3) 0.0246(3) 0.0200(3) -0.0007(2) 0.0000(2) 0.0076(2)
Ru2 0.0224(3) 0.0246(3) 0.0181(3) 0.0002(2) 0.0028(2) 0.0086(2)
Ru3 0.0217(3) 0.0183(3) 0.0240(3) 0.0012(2) 0.0017(2) 0.0062(2)
Ru4 0.0206(3) 0.0182(3) 0.0228(3) 0.0023(2) 0.0014(2) 0.0043(2)
Ru5 0.0202(3) 0.0207(3) 0.0200(3) 0.0069(2) 0.0048(2) 0.0054(2)
Ru6 0.0203(3) 0.0207(3) 0.0218(3) 0.0065(2) 0.0031(2) 0.0063(2)
P1 0.0229(9) 0.0259(9) 0.0275(9) 0.0023(7) 0.0034(7) 0.0085(7)
P2 0.0222(8) 0.0285(9) 0.0232(9) 0.0003(7) 0.0019(7) 0.0086(7)
P3 0.0226(9) 0.0207(9) 0.0314(9) 0.0007(7) 0.0000(7) 0.0069(7)
P4 0.0227(9) 0.0238(9) 0.0267(9) 0.0036(7) 0.0008(7) 0.0077(7)
P5 0.0208(8) 0.0230(9) 0.0219(8) 0.0066(7) 0.0058(7) 0.0061(7)
P6 0.0204(8) 0.0258(9) 0.0267(9) 0.0038(7) 0.0029(7) 0.0057(7)
O1 0.047(3) 0.041(3) 0.073(4) -0.028(3) 0.001(3) 0.007(3)
O2 0.053(4) 0.081(4) 0.031(3) 0.018(3) 0.009(3) 0.032(3)
O3 0.044(3) 0.030(3) 0.053(3) -0.003(3) 0.006(3) 0.013(2)
O4 0.056(4) 0.051(3) 0.034(3) 0.018(3) 0.013(3) 0.022(3)
O5 0.039(3) 0.034(3) 0.032(3) -0.009(2) 0.006(2) 0.003(2)
O6 0.048(3) 0.042(3) 0.035(3) 0.018(3) 0.009(2) 0.020(3)
O7 0.038(3) 0.039(3) 0.039(3) -0.015(3) -0.003(2) 0.008(2)
O8 0.038(3) 0.031(3) 0.037(3) 0.016(2) 0.005(2) 0.007(2)
O9 0.052(3) 0.066(4) 0.024(3) -0.003(3) 0.001(2) 0.024(3)
O10 0.050(3) 0.023(3) 0.082(4) 0.023(3) 0.030(3) 0.012(3)
O11 0.051(3) 0.061(4) 0.028(3) 0.022(3) 0.003(2) 0.020(3)
O12 0.040(3) 0.031(3) 0.075(4) 0.001(3) 0.012(3) 0.010(3)
O13 0.024(2) 0.027(2) 0.027(2) -0.003(2) 0.006(2) 0.006(2)
O14 0.026(2) 0.032(3) 0.033(3) -0.011(2) 0.003(2) 0.010(2)
O15 0.025(2) 0.028(2) 0.030(3) -0.008(2) -0.001(2) 0.010(2)
O16 0.028(2) 0.022(2) 0.028(2) -0.0026(19) -0.001(2) 0.006(2)
O17 0.024(2) 0.038(3) 0.022(2) 0.007(2) 0.0046(19) 0.009(2)
O18 0.025(2) 0.054(3) 0.021(2) 0.006(2) 0.005(2) 0.015(2)
O19 0.022(2) 0.037(3) 0.023(2) 0.007(2) 0.0064(19) 0.006(2)
O20 0.023(2) 0.035(3) 0.025(2) 0.005(2) 0.005(2) 0.008(2)
O21 0.026(2) 0.022(2) 0.039(3) 0.007(2) 0.006(2) 0.008(2)
O22 0.022(2) 0.024(2) 0.033(3) 0.008(2) 0.002(2) 0.006(2)
O23 0.023(2) 0.023(2) 0.039(3) 0.013(2) 0.006(2) 0.008(2)
O24 0.026(2) 0.026(2) 0.028(2) 0.006(2) 0.002(2) 0.009(2)
C1 0.029(4) 0.037(4) 0.040(4) -0.007(4) -0.001(3) 0.012(3)
C2 0.029(4) 0.042(4) 0.034(4) 0.000(3) 0.003(3) 0.017(3)
C3 0.027(4) 0.030(4) 0.028(4) 0.000(3) 0.004(3) 0.010(3)
C4 0.026(4) 0.031(4) 0.034(4) -0.003(3) 0.001(3) 0.015(3)
C5 0.026(4) 0.030(4) 0.025(4) 0.004(3) 0.004(3) 0.006(3)
C6 0.025(3) 0.026(4) 0.027(4) 0.000(3) 0.005(3) 0.013(3)
C7 0.025(3) 0.032(4) 0.024(4) 0.005(3) 0.003(3) 0.011(3)
C8 0.021(3) 0.031(4) 0.023(3) -0.003(3) 0.000(3) 0.007(3)
C9 0.027(4) 0.036(4) 0.030(4) 0.013(3) 0.009(3) 0.011(3)
C10 0.024(4) 0.042(5) 0.035(4) 0.007(3) 0.008(3) 0.014(3)
C11 0.026(4) 0.031(4) 0.037(4) 0.012(3) 0.009(3) 0.008(3)
C12 0.021(3) 0.027(4) 0.044(4) 0.007(3) 0.006(3) 0.007(3)
C13 0.027(4) 0.027(4) 0.020(3) 0.004(3) 0.004(3) 0.009(3)
C14 0.025(3) 0.023(3) 0.022(3) 0.002(3) -0.002(3) 0.006(3)
C15 0.025(3) 0.026(3) 0.021(3) -0.002(3) 0.002(3) 0.007(3)
C16 0.028(4) 0.032(4) 0.034(4) -0.006(3) 0.007(3) 0.013(3)
C17 0.021(3) 0.036(4) 0.035(4) -0.009(3) -0.003(3) 0.010(3)
C18 0.030(4) 0.025(3) 0.026(3) 0.001(3) 0.002(3) 0.009(3)
C19 0.027(4) 0.031(4) 0.032(4) 0.000(3) 0.004(3) 0.015(3)
C20 0.024(3) 0.029(4) 0.031(4) -0.003(3) -0.004(3) 0.008(3)
C21 0.022(3) 0.024(3) 0.026(3) 0.002(3) 0.003(3) 0.009(3)
C22 0.022(3) 0.020(3) 0.025(3) 0.005(3) 0.003(3) 0.005(3)
C23 0.023(3) 0.027(4) 0.024(3) 0.000(3) 0.008(3) 0.006(3)
C24 0.020(3) 0.050(5) 0.025(4) 0.008(3) 0.009(3) 0.013(3)
C25 0.019(3) 0.045(4) 0.023(3) 0.006(3) 0.003(3) 0.009(3)
C26 0.023(3) 0.028(4) 0.023(3) 0.005(3) 0.002(3) 0.008(3)
C27 0.022(3) 0.035(4) 0.023(3) 0.007(3) 0.008(3) 0.008(3)
C28 0.023(3) 0.032(4) 0.028(4) 0.006(3) 0.003(3) 0.007(3)
C29 0.025(4) 0.024(3) 0.026(3) 0.002(3) 0.004(3) 0.008(3)
C30 0.025(4) 0.024(3) 0.024(3) 0.005(3) 0.005(3) 0.006(3)
C31 0.026(3) 0.021(3) 0.032(4) 0.002(3) 0.002(3) 0.004(3)
C32 0.024(4) 0.027(4) 0.052(5) 0.013(3) 0.003(3) 0.005(3)
C33 0.030(4) 0.037(4) 0.051(5) 0.020(4) 0.004(3) 0.018(3)
C34 0.029(4) 0.023(3) 0.027(4) 0.004(3) 0.006(3) 0.009(3)
C35 0.023(3) 0.030(4) 0.045(4) 0.011(3) 0.012(3) 0.008(3)
C36 0.032(4) 0.034(4) 0.048(5) 0.011(3) 0.017(3) 0.015(3)
C37 0.024(3) 0.030(4) 0.034(4) 0.002(3) 0.006(3) 0.007(3)
C38 0.031(4) 0.035(4) 0.062(5) -0.005(4) -0.004(4) 0.010(3)
C39 0.043(5) 0.036(5) 0.089(7) -0.006(5) 0.002(5) 0.011(4)
C40 0.036(4) 0.044(5) 0.075(6) -0.023(5) 0.001(4) 0.008(4)
C41 0.056(6) 0.052(6) 0.114(9) -0.040(6) -0.013(6) 0.011(5)
C42 0.027(4) 0.055(5) 0.051(5) -0.009(4) -0.006(4) 0.010(4)
C43 0.029(4) 0.041(4) 0.035(4) -0.006(3) -0.001(3) 0.011(3)
C44 0.025(3) 0.024(3) 0.030(4) 0.001(3) -0.002(3) 0.005(3)
C45 0.043(5) 0.044(5) 0.054(5) 0.019(4) 0.023(4) 0.024(4)
C46 0.044(5) 0.039(4) 0.058(5) 0.026(4) 0.021(4) 0.015(4)
C47 0.031(4) 0.024(4) 0.041(4) 0.007(3) -0.001(3) 0.011(3)
C48 0.050(5) 0.039(5) 0.062(6) 0.020(4) 0.018(4) 0.024(4)
C49 0.026(3) 0.032(4) 0.032(4) 0.000(3) 0.004(3) 0.009(3)
C50 0.027(4) 0.029(4) 0.035(4) 0.011(3) 0.004(3) 0.008(3)
C51 0.029(4) 0.032(4) 0.030(4) 0.004(3) 0.004(3) 0.015(3)
C52 0.042(4) 0.036(4) 0.030(4) 0.006(3) 0.009(3) 0.017(4)
C53 0.062(5) 0.038(4) 0.032(4) -0.005(3) -0.001(4) 0.024(4)
C54 0.046(5) 0.061(6) 0.032(4) 0.007(4) 0.014(4) 0.031(4)
C55 0.084(7) 0.091(7) 0.028(4) 0.016(5) 0.016(5) 0.049(6)
C56 0.035(4) 0.057(5) 0.041(5) 0.021(4) 0.016(4) 0.015(4)
C57 0.025(4) 0.047(5) 0.043(5) 0.012(4) 0.005(3) 0.008(3)
C58 0.025(3) 0.041(4) 0.024(3) 0.008(3) 0.002(3) 0.013(3)
C59 0.026(4) 0.043(4) 0.036(4) -0.003(3) 0.008(3) 0.008(3)
C60 0.048(5) 0.045(5) 0.030(4) -0.002(3) 0.009(4) 0.023(4)
C61 0.043(4) 0.059(5) 0.022(4) 0.003(4) 0.003(3) 0.026(4)
C62 0.064(6) 0.071(6) 0.039(5) -0.002(4) 0.020(4) 0.027(5)
C63 0.041(4) 0.045(5) 0.038(4) 0.000(4) 0.011(4) 0.007(4)
C64 0.041(4) 0.037(4) 0.034(4) 0.000(3) 0.007(3) 0.011(4)
C65 0.030(4) 0.028(4) 0.025(3) 0.001(3) 0.000(3) 0.012(3)
C66 0.028(4) 0.039(4) 0.046(5) 0.002(4) 0.006(3) 0.005(3)
C67 0.039(4) 0.053(5) 0.046(5) 0.007(4) -0.002(4) 0.024(4)
C68 0.048(5) 0.045(5) 0.043(5) 0.005(4) -0.007(4) 0.022(4)
C69 0.074(7) 0.083(8) 0.082(7) 0.039(6) 0.006(6) 0.046(6)
C70 0.055(5) 0.048(5) 0.042(5) 0.018(4) 0.013(4) 0.015(4)
C71 0.037(4) 0.040(4) 0.033(4) 0.006(3) 0.006(3) 0.013(4)
C72 0.022(3) 0.030(4) 0.028(4) 0.001(3) 0.011(3) 0.005(3)
C73 0.035(4) 0.031(4) 0.025(4) 0.005(3) 0.004(3) 0.009(3)
C74 0.031(4) 0.043(4) 0.027(4) 0.000(3) -0.001(3) 0.001(3)
C75 0.030(4) 0.039(4) 0.035(4) -0.002(3) 0.009(3) 0.005(3)
C76 0.053(5) 0.042(5) 0.046(5) -0.005(4) 0.007(4) 0.001(4)
C77 0.043(4) 0.033(4) 0.041(4) 0.003(3) 0.014(4) 0.011(3)
C78 0.031(4) 0.036(4) 0.026(4) 0.001(3) 0.004(3) 0.010(3)
C79 0.021(3) 0.026(4) 0.044(4) -0.005(3) 0.002(3) 0.000(3)
C80 0.030(4) 0.036(4) 0.062(5) -0.013(4) -0.005(4) 0.011(3)
C81 0.045(5) 0.039(5) 0.087(7) -0.031(5) 0.000(5) 0.011(4)
C82 0.039(5) 0.064(6) 0.067(6) -0.028(5) -0.006(4) 0.002(4)
C83 0.079(8) 0.087(9) 0.112(10) -0.055(8) -0.035(7) 0.007(7)
C84 0.049(5) 0.058(6) 0.060(6) -0.009(5) -0.024(5) 0.003(5)
C85 0.040(4) 0.039(5) 0.058(5) -0.002(4) -0.006(4) 0.014(4)
C86 0.035(4) 0.023(4) 0.039(4) -0.003(3) -0.007(3) 0.009(3)
C87 0.031(4) 0.032(4) 0.050(5) 0.009(4) -0.002(3) 0.011(3)
C88 0.041(5) 0.030(4) 0.076(6) 0.018(4) -0.011(4) 0.005(4)
C89 0.049(5) 0.030(4) 0.090(8) 0.000(5) -0.016(5) 0.018(4)
C90 0.078(8) 0.042(6) 0.159(12) 0.002(7) -0.019(8) 0.034(6)
C91 0.057(6) 0.046(5) 0.074(7) -0.025(5) -0.009(5) 0.026(5)
C92 0.052(5) 0.033(4) 0.052(5) -0.012(4) -0.002(4) 0.019(4)
C93 0.027(4) 0.025(4) 0.039(4) 0.003(3) 0.009(3) 0.008(3)
C94 0.025(4) 0.046(5) 0.048(5) 0.004(4) 0.000(3) 0.011(3)
C95 0.028(4) 0.058(5) 0.052(5) 0.002(4) 0.013(4) 0.009(4)
C96 0.045(5) 0.040(4) 0.040(4) -0.002(4) 0.014(4) 0.010(4)
C97 0.061(6) 0.080(7) 0.055(6) 0.000(5) 0.019(5) 0.014(5)
C98 0.041(4) 0.046(5) 0.039(4) 0.004(4) 0.003(4) 0.014(4)
C99 0.027(4) 0.041(4) 0.037(4) 0.003(3) 0.006(3) 0.016(3)
C100 0.028(4) 0.023(3) 0.034(4) 0.001(3) -0.001(3) 0.007(3)
C101 0.033(4) 0.029(4) 0.037(4) 0.003(3) 0.002(3) 0.008(3)
C102 0.040(4) 0.024(4) 0.059(5) 0.003(4) -0.002(4) 0.009(3)
C103 0.040(4) 0.026(4) 0.043(4) 0.000(3) -0.007(3) 0.012(3)
C104 0.065(6) 0.035(5) 0.092(8) -0.001(5) -0.018(5) 0.020(4)
C105 0.031(4) 0.040(5) 0.069(6) 0.006(4) 0.000(4) 0.017(4)
C106 0.026(4) 0.028(4) 0.071(6) 0.001(4) -0.004(4) 0.010(3)
C107 0.025(3) 0.031(4) 0.033(4) 0.004(3) 0.002(3) 0.010(3)
C108 0.025(4) 0.040(4) 0.038(4) -0.005(3) 0.007(3) 0.010(3)
C109 0.049(5) 0.056(5) 0.026(4) -0.001(4) 0.003(4) 0.012(4)
C110 0.048(5) 0.063(6) 0.042(5) 0.001(4) 0.019(4) 0.003(4)
C111 0.078(7) 0.105(9) 0.048(6) 0.001(6) 0.033(5) -0.012(7)
C112 0.027(4) 0.068(6) 0.054(5) 0.008(5) 0.011(4) -0.002(4)
C113 0.030(4) 0.052(5) 0.040(4) 0.008(4) -0.007(3) 0.008(4)
C114 0.022(3) 0.031(4) 0.026(4) 0.005(3) -0.001(3) 0.005(3)
C115 0.035(4) 0.024(4) 0.044(4) 0.007(3) -0.010(3) 0.008(3)
C116 0.035(4) 0.033(4) 0.044(5) 0.003(4) -0.004(4) 0.004(3)
C117 0.043(4) 0.038(4) 0.030(4) 0.002(3) 0.005(3) 0.004(4)
C118 0.060(6) 0.050(5) 0.043(5) 0.001(4) -0.007(4) -0.003(4)
C119 0.061(5) 0.043(5) 0.027(4) 0.010(4) -0.006(4) 0.005(4)
C120 0.048(5) 0.026(4) 0.040(4) 0.011(3) -0.003(4) 0.003(3)
C121 0.036(4) 0.027(4) 0.024(3) 0.007(3) 0.015(3) 0.012(3)
C122 0.032(4) 0.034(4) 0.036(4) 0.004(3) 0.010(3) 0.010(3)
C123 0.042(4) 0.029(4) 0.049(5) -0.004(4) 0.010(4) 0.010(3)
C124 0.069(6) 0.037(5) 0.053(5) 0.009(4) 0.017(5) 0.023(4)
C125 0.117(10) 0.053(6) 0.100(9) 0.006(6) -0.008(7) 0.049(7)
C126 0.053(5) 0.046(5) 0.038(4) 0.011(4) 0.000(4) 0.025(4)
C127 0.045(4) 0.034(4) 0.027(4) 0.006(3) 0.007(3) 0.019(3)
C128 0.022(3) 0.032(4) 0.022(3) 0.007(3) 0.002(3) 0.005(3)
C129 0.036(4) 0.035(4) 0.029(4) 0.010(3) 0.011(3) 0.012(3)
C130 0.038(4) 0.047(5) 0.036(4) 0.009(4) 0.014(3) 0.017(4)
C131 0.036(4) 0.042(4) 0.029(4) 0.010(3) 0.010(3) 0.003(3)
C132 0.057(5) 0.065(6) 0.041(5) 0.016(4) 0.024(4) 0.012(5)
C133 0.041(4) 0.050(5) 0.038(4) 0.020(4) 0.016(4) 0.014(4)
C134 0.037(4) 0.038(4) 0.038(4) 0.010(3) 0.015(3) 0.015(3)
C135 0.028(4) 0.023(3) 0.028(4) 0.005(3) -0.001(3) 0.010(3)
C136 0.030(4) 0.035(4) 0.037(4) 0.004(3) 0.010(3) 0.009(3)
C137 0.028(4) 0.032(4) 0.047(5) 0.000(3) 0.003(3) 0.005(3)
C138 0.031(4) 0.029(4) 0.043(4) 0.001(3) -0.006(3) 0.005(3)
C139 0.039(5) 0.055(5) 0.061(6) -0.002(4) -0.020(4) 0.005(4)
C140 0.031(4) 0.061(5) 0.027(4) 0.001(4) 0.003(3) 0.009(4)
C141 0.023(4) 0.048(5) 0.030(4) -0.002(3) 0.006(3) -0.001(3)
C142 0.021(3) 0.032(4) 0.032(4) 0.005(3) 0.005(3) 0.010(3)
C143 0.030(4) 0.033(4) 0.039(4) 0.005(3) 0.006(3) 0.013(3)
C144 0.032(4) 0.030(4) 0.047(5) 0.006(3) 0.011(3) 0.009(3)
C145 0.034(4) 0.037(4) 0.054(5) 0.013(4) 0.011(4) 0.015(4)
C146 0.076(7) 0.046(5) 0.067(6) 0.016(5) 0.007(5) 0.035(5)
C147 0.044(5) 0.043(5) 0.048(5) 0.014(4) -0.011(4) 0.017(4)
C148 0.044(4) 0.032(4) 0.036(4) 0.008(3) -0.003(3) 0.010(3)
C149 0.026(4) 0.028(4) 0.033(4) 0.007(3) 0.000(3) 0.004(3)
C150 0.039(4) 0.039(5) 0.055(5) -0.004(4) 0.005(4) 0.010(4)
C151 0.028(4) 0.042(5) 0.066(6) -0.003(4) -0.001(4) 0.005(4)
C152 0.057(6) 0.040(5) 0.055(5) -0.002(4) -0.009(4) 0.012(4)
C153 0.069(7) 0.067(7) 0.076(7) -0.022(6) -0.023(6) 0.012(5)
C154 0.046(5) 0.046(5) 0.053(5) -0.009(4) -0.001(4) 0.006(4)
C155 0.038(4) 0.037(4) 0.037(4) -0.001(3) -0.001(3) 0.008(3)
C156 0.026(3) 0.024(3) 0.030(4) 0.006(3) 0.007(3) 0.004(3)
C157 0.024(3) 0.030(4) 0.041(4) 0.006(3) 0.008(3) 0.006(3)
C158 0.027(4) 0.048(5) 0.030(4) 0.015(3) 0.001(3) 0.008(3)
C159 0.030(4) 0.039(4) 0.034(4) 0.004(3) 0.003(3) 0.005(3)
C160 0.052(5) 0.061(6) 0.036(4) 0.005(4) 0.005(4) 0.018(4)
C161 0.030(4) 0.037(4) 0.043(4) 0.001(3) 0.012(3) 0.011(3)
C162 0.026(4) 0.030(4) 0.035(4) 0.007(3) 0.001(3) 0.007(3)
N1 0.092(7) 0.111(8) 0.072(6) 0.014(6) -0.007(6) 0.058(7)
C163 0.070(7) 0.054(6) 0.037(5) 0.008(4) -0.007(5) 0.021(5)
C164 0.057(6) 0.087(8) 0.044(5) -0.001(5) -0.007(5) 0.021(5)
C165 0.050(5) 0.040(5) 0.098(8) -0.002(5) 0.005(5) 0.016(4)
Cl1 0.089(2) 0.0552(16) 0.144(3) 0.0197(17) 0.011(2) 0.0376(15)
Cl2 0.0453(12) 0.0542(13) 0.0669(14) -0.0017(11) 0.0047(11) 0.0158(10)
C166 0.151(15) 0.135(14) 0.107(12) 0.021(11) -0.046(11) 0.011(12)
Cl3 0.100(3) 0.141(4) 0.192(5) 0.062(3) 0.050(3) 0.056(3)
Cl4 0.176(5) 0.168(5) 0.246(7) -0.083(5) -0.110(5) 0.099(4)
C167 0.082(8) 0.052(6) 0.079(8) 0.012(5) -0.008(6) 0.009(6)
Cl5 0.192(5) 0.089(3) 0.126(3) 0.014(2) -0.016(3) 0.014(3)
Cl6 0.248(8) 0.336(11) 0.215(7) -0.142(7) -0.083(6) 0.147(8)

loop_
_atom_type_symbol
_atom_type_description
_atom_type_scat_dispersion_real
_atom_type_scat_dispersion_imag
_atom_type_scat_source
C C 0.0033 0.0016 'International Tables Vol C Tables 4.2.6.8 and 6.1.1.4'
H H 0.0000 0.0000 'International Tables Vol C Tables 4.2.6.8 and 6.1.1.4'
N N 0.0061 0.0033 'International Tables Vol C Tables 4.2.6.8 and 6.1.1.4'
O O 0.0106 0.0060 'International Tables Vol C Tables 4.2.6.8 and 6.1.1.4'
P P 0.1023 0.0942 'International Tables Vol C Tables 4.2.6.8 and 6.1.1.4'
Cl Cl 0.1484 0.1585 'International Tables Vol C Tables 4.2.6.8 and 6.1.1.4'
Ru Ru -1.2594 0.8363 'International Tables Vol C Tables 4.2.6.8 and 6.1.1.4'

loop_
_geom_angle_atom_site_label_1
_geom_angle_atom_site_label_2
_geom_angle_atom_site_label_3
_geom_angle
C2 Ru1 C1 86.5(3)
C2 Ru1 O13 94.4(3)
C1 Ru1 O13 175.3(2)
C2 Ru1 O17 175.3(3)
C1 Ru1 O17 96.1(3)
O13 Ru1 O17 82.71(18)
C2 Ru1 P1 98.5(2)
C1 Ru1 P1 95.0(2)
O13 Ru1 P1 89.45(12)
O17 Ru1 P1 85.13(12)
C2 Ru1 Ru2 92.5(2)
C1 Ru1 Ru2 91.6(2)
O13 Ru1 Ru2 83.76(11)
O17 Ru1 Ru2 83.55(12)
P1 Ru1 Ru2 167.45(5)
C4 Ru2 C3 91.1(3)
C4 Ru2 O18 174.4(2)
C3 Ru2 O18 94.2(3)
C4 Ru2 O14 93.8(2)
C3 Ru2 O14 174.5(2)
O18 Ru2 O14 80.76(19)
C4 Ru2 P2 90.7(2)
C3 Ru2 P2 92.5(2)
O18 Ru2 P2 90.89(13)
O14 Ru2 P2 89.83(13)
C4 Ru2 Ru1 95.0(2)
C3 Ru2 Ru1 94.4(2)
O18 Ru2 Ru1 82.80(12)
O14 Ru2 Ru1 82.84(12)
P2 Ru2 Ru1 171.00(5)
C6 Ru3 C5 90.0(3)
C6 Ru3 O21 171.3(2)
C5 Ru3 O21 97.6(2)
C6 Ru3 O15 89.4(2)
C5 Ru3 O15 177.7(2)
O21 Ru3 O15 82.79(18)
C6 Ru3 P3 94.1(2)
C5 Ru3 P3 87.5(2)
O21 Ru3 P3 90.36(13)
O15 Ru3 P3 94.73(12)
C6 Ru3 Ru4 92.3(2)
C5 Ru3 Ru4 94.4(2)
O21 Ru3 Ru4 83.04(12)
O15 Ru3 Ru4 83.44(12)
P3 Ru3 Ru4 173.31(5)
C7 Ru4 C8 88.3(3)
C7 Ru4 O16 174.0(2)
C8 Ru4 O16 94.0(2)
C7 Ru4 O22 93.9(2)
C8 Ru4 O22 176.8(2)
O16 Ru4 O22 83.55(17)
C7 Ru4 P4 91.8(2)
C8 Ru4 P4 91.8(2)
O16 Ru4 P4 93.61(12)
O22 Ru4 P4 90.54(12)
C7 Ru4 Ru3 90.9(2)
C8 Ru4 Ru3 93.49(19)
O16 Ru4 Ru3 83.45(12)
O22 Ru4 Ru3 84.10(11)
P4 Ru4 Ru3 174.13(5)
C9 Ru5 C10 90.8(3)
C9 Ru5 O19 172.2(2)
C10 Ru5 O19 94.9(3)
C9 Ru5 O23 91.8(3)
C10 Ru5 O23 173.7(2)
O19 Ru5 O23 82.02(18)
C9 Ru5 P5 91.2(2)
C10 Ru5 P5 91.0(2)
O19 Ru5 P5 93.91(12)
O23 Ru5 P5 94.65(12)
C9 Ru5 Ru6 91.4(2)
C10 Ru5 Ru6 91.7(2)
O19 Ru5 Ru6 83.17(12)
O23 Ru5 Ru6 82.46(12)
P5 Ru5 Ru6 176.13(4)
C12 Ru6 C11 88.9(3)
C12 Ru6 O24 171.0(3)
C11 Ru6 O24 99.2(2)
C12 Ru6 O20 89.8(3)
C11 Ru6 O20 175.1(2)
O24 Ru6 O20 81.80(17)
C12 Ru6 P6 93.1(2)
C11 Ru6 P6 88.9(2)
O24 Ru6 P6 91.01(12)
O20 Ru6 P6 95.82(12)
C12 Ru6 Ru5 92.0(2)
C11 Ru6 Ru5 92.8(2)
O24 Ru6 Ru5 83.72(12)
O20 Ru6 Ru5 82.53(12)
P6 Ru6 Ru5 174.64(5)
C44 P1 C37 103.5(3)
C44 P1 C51 99.1(3)
C37 P1 C51 105.9(3)
C44 P1 Ru1 121.2(2)
C37 P1 Ru1 113.6(2)
C51 P1 Ru1 111.8(2)
C58 P2 C72 105.2(3)
C58 P2 C65 100.6(3)
C72 P2 C65 105.2(3)
C58 P2 Ru2 113.8(2)
C72 P2 Ru2 112.4(2)
C65 P2 Ru2 118.2(2)
C79 P3 C86 104.4(3)
C79 P3 C93 103.4(3)
C86 P3 C93 102.2(3)
C79 P3 Ru3 117.3(2)
C86 P3 Ru3 110.9(2)
C93 P3 Ru3 116.9(2)
C114 P4 C107 104.8(3)
C114 P4 C100 103.7(3)
C107 P4 C100 99.9(3)
C114 P4 Ru4 110.5(2)
C107 P4 Ru4 114.8(2)
C100 P4 Ru4 121.3(2)
C121 P5 C128 102.2(3)
C121 P5 C135 103.6(3)
C128 P5 C135 102.3(3)
C121 P5 Ru5 115.5(2)
C128 P5 Ru5 114.5(2)
C135 P5 Ru5 116.8(2)
C142 P6 C156 103.6(3)
C142 P6 C149 102.2(3)
C156 P6 C149 103.8(3)
C142 P6 Ru6 110.4(2)
C156 P6 Ru6 118.1(2)
C149 P6 Ru6 116.8(2)
C13 O13 Ru1 122.2(4)
C13 O14 Ru2 123.7(4)
C14 O15 Ru3 123.8(4)
C14 O16 Ru4 122.9(4)
C21 O17 Ru1 121.9(4)
C21 O18 Ru2 124.6(4)
C22 O19 Ru5 122.4(4)
C22 O20 Ru6 122.6(4)
C29 O21 Ru3 124.0(4)
C29 O22 Ru4 121.1(4)
C30 O23 Ru5 123.1(4)
C30 O24 Ru6 119.5(4)
O1 C1 Ru1 178.5(7)
O2 C2 Ru1 178.6(6)
O3 C3 Ru2 179.4(7)
O4 C4 Ru2 177.5(7)
O5 C5 Ru3 177.2(6)
O6 C6 Ru3 177.7(6)
O7 C7 Ru4 178.6(6)
O8 C8 Ru4 178.2(6)
O9 C9 Ru5 174.8(6)
O10 C10 Ru5 179.3(8)
O11 C11 Ru6 177.4(6)
O12 C12 Ru6 177.6(7)
O13 C13 O14 125.8(6)
O13 C13 C15 118.1(6)
O14 C13 C15 116.1(6)
O15 C14 O16 126.1(6)
O15 C14 C18 116.3(5)
O16 C14 C18 117.7(6)
C16 C15 C20 119.9(6)
C16 C15 C13 118.4(6)
C20 C15 C13 121.6(6)
C15 C16 C17 119.9(6)
C16 C17 C18 119.9(6)
C19 C18 C17 119.1(6)
C19 C18 C14 120.8(6)
C17 C18 C14 120.1(6)
C20 C19 C18 121.0(6)
C19 C20 C15 120.2(6)
O18 C21 O17 125.8(6)
O18 C21 C23 116.4(6)
O17 C21 C23 117.8(6)
O19 C22 O20 125.3(6)
O19 C22 C26 118.1(6)
O20 C22 C26 116.5(5)
C28 C23 C24 119.5(6)
C28 C23 C21 120.8(6)
C24 C23 C21 119.7(6)
C25 C24 C23 120.1(6)
C24 C25 C26 120.9(6)
C25 C26 C27 119.3(6)
C25 C26 C22 120.0(6)
C27 C26 C22 120.6(6)
C28 C27 C26 120.0(6)
C23 C28 C27 120.2(6)
O22 C29 O21 126.7(6)
O22 C29 C31 117.2(6)
O21 C29 C31 116.0(6)
O24 C30 O23 125.8(6)
O24 C30 C34 117.4(6)
O23 C30 C34 116.8(6)
C36 C31 C32 119.5(6)
C36 C31 C29 119.5(6)
C32 C31 C29 120.8(6)
C33 C32 C31 120.1(6)
C34 C33 C32 120.5(6)
C33 C34 C35 119.0(6)
C33 C34 C30 120.6(6)
C35 C34 C30 120.4(6)
C36 C35 C34 121.2(6)
C35 C36 C31 119.7(7)
C38 C37 C43 118.0(7)
C38 C37 P1 119.0(5)
C43 C37 P1 122.9(6)
C39 C38 C37 122.0(8)
C38 C39 C40 120.0(8)
C42 C40 C39 117.4(8)
C42 C40 C41 122.4(8)
C39 C40 C41 120.3(9)
C43 C42 C40 122.1(8)
C42 C43 C37 120.6(7)
C50 C44 C45 117.6(6)
C50 C44 P1 121.6(5)
C45 C44 P1 120.8(5)
C46 C45 C44 119.9(7)
C47 C46 C45 121.5(7)
C46 C47 C49 118.1(6)
C46 C47 C48 121.4(7)
C49 C47 C48 120.5(6)
C50 C49 C47 121.7(6)
C44 C50 C49 121.3(6)
C52 C51 C57 118.2(7)
C52 C51 P1 117.2(5)
C57 C51 P1 124.6(6)
C53 C52 C51 122.2(7)
C52 C53 C54 120.6(8)
C56 C54 C53 116.9(7)
C56 C54 C55 123.9(8)
C53 C54 C55 119.2(8)
C54 C56 C57 123.4(7)
C56 C57 C51 118.7(7)
C64 C58 C59 118.2(6)
C64 C58 P2 125.2(6)
C59 C58 P2 116.5(5)
C58 C59 C60 120.6(7)
C61 C60 C59 120.1(7)
C63 C61 C60 118.9(7)
C63 C61 C62 121.8(8)
C60 C61 C62 119.3(7)
C61 C63 C64 121.4(7)
C58 C64 C63 120.7(7)
C66 C65 C71 118.1(6)
C66 C65 P2 121.0(5)
C71 C65 P2 120.8(5)
C65 C66 C67 120.8(7)
C68 C67 C66 121.1(7)
C67 C68 C70 118.0(7)
C67 C68 C69 121.5(8)
C70 C68 C69 120.5(8)
C68 C70 C71 122.2(7)
C70 C71 C65 119.7(7)
C73 C72 C78 118.1(6)
C73 C72 P2 121.8(5)
C78 C72 P2 119.8(5)
C74 C73 C72 120.8(7)
C73 C74 C75 121.7(7)
C74 C75 C77 117.8(7)
C74 C75 C76 121.9(7)
C77 C75 C76 120.3(7)
C78 C77 C75 120.7(7)
C77 C78 C72 120.8(7)
C85 C79 C80 118.1(7)
C85 C79 P3 124.9(6)
C80 C79 P3 117.0(6)
C81 C80 C79 120.0(8)
C80 C81 C82 122.6(8)
C84 C82 C81 116.1(8)
C84 C82 C83 123.0(10)
C81 C82 C83 120.9(9)
C82 C84 C85 122.0(9)
C84 C85 C79 121.2(8)
C92 C86 C87 117.1(7)
C92 C86 P3 123.2(6)
C87 C86 P3 119.5(6)
C88 C87 C86 120.7(8)
C89 C88 C87 120.8(8)
C91 C89 C88 118.4(8)
C91 C89 C90 122.9(10)
C88 C89 C90 118.6(10)
C89 C91 C92 121.7(9)
C91 C92 C86 121.2(8)
C99 C93 C94 118.9(7)
C99 C93 P3 122.1(5)
C94 C93 P3 118.9(6)
C95 C94 C93 120.3(7)
C96 C95 C94 120.8(7)
C98 C96 C95 117.8(7)
C98 C96 C97 121.4(8)
C95 C96 C97 120.8(7)
C99 C98 C96 122.0(7)
C98 C99 C93 120.3(7)
C101 C100 C106 118.4(6)
C101 C100 P4 122.9(5)
C106 C100 P4 118.5(5)
C100 C101 C102 120.3(7)
C103 C102 C101 121.6(7)
C102 C103 C105 118.3(7)
C102 C103 C104 121.9(7)
C105 C103 C104 119.8(7)
C103 C105 C106 120.6(7)
C105 C106 C100 120.7(7)
C108 C107 C113 117.1(7)
C108 C107 P4 118.1(5)
C113 C107 P4 124.5(5)
C109 C108 C107 121.8(7)
C110 C109 C108 121.1(7)
C109 C110 C112 117.7(7)
C109 C110 C111 121.9(8)
C112 C110 C111 120.4(8)
C110 C112 C113 122.4(7)
C112 C113 C107 120.0(7)
C115 C114 C120 117.7(6)
C115 C114 P4 121.0(5)
C120 C114 P4 120.7(5)
C116 C115 C114 121.4(7)
C115 C116 C117 121.0(7)
C116 C117 C119 117.9(7)
C116 C117 C118 121.0(7)
C119 C117 C118 121.0(7)
C120 C119 C117 121.5(7)
C119 C120 C114 120.5(7)
C122 C121 C127 118.3(6)
C122 C121 P5 118.9(5)
C127 C121 P5 122.7(5)
C123 C122 C121 120.5(7)
C122 C123 C124 120.9(7)
C126 C124 C123 118.2(7)
C126 C124 C125 121.6(9)
C123 C124 C125 120.2(9)
C124 C126 C127 121.6(8)
C126 C127 C121 120.4(7)
C129 C128 C134 117.5(6)
C129 C128 P5 122.6(5)
C134 C128 P5 119.8(5)
C128 C129 C130 121.4(7)
C131 C130 C129 121.1(7)
C130 C131 C133 118.4(7)
C130 C131 C132 121.2(7)
C133 C131 C132 120.4(7)
C134 C133 C131 120.3(7)
C133 C134 C128 121.3(7)
C141 C135 C136 118.3(6)
C141 C135 P5 118.3(5)
C136 C135 P5 123.4(5)
C135 C136 C137 120.3(7)
C138 C137 C136 121.1(7)
C140 C138 C137 118.4(7)
C140 C138 C139 120.6(7)
C137 C138 C139 121.0(7)
C138 C140 C141 121.3(7)
C135 C141 C140 120.4(6)
C148 C142 C143 118.2(6)
C148 C142 P6 122.9(5)
C143 C142 P6 118.8(5)
C144 C143 C142 121.3(7)
C143 C144 C145 120.9(7)
C147 C145 C144 118.2(7)
C147 C145 C146 120.2(7)
C144 C145 C146 121.6(8)
C145 C147 C148 121.5(7)
C142 C148 C147 119.8(7)
C150 C149 C155 118.3(7)
C150 C149 P6 120.5(6)
C155 C149 P6 120.8(5)
C151 C150 C149 121.1(8)
C150 C151 C152 121.0(8)
C151 C152 C154 117.3(8)
C151 C152 C153 121.2(9)
C154 C152 C153 121.5(9)
C155 C154 C152 121.7(8)
C154 C155 C149 120.5(7)
C157 C156 C162 117.5(6)
C157 C156 P6 119.1(5)
C162 C156 P6 123.3(5)
C158 C157 C156 120.5(7)
C157 C158 C159 122.3(7)
C158 C159 C161 117.5(7)
C158 C159 C160 121.9(7)
C161 C159 C160 120.7(7)
C162 C161 C159 121.2(7)
C161 C162 C156 121.0(7)
N1 C163 C164 178.4(12)
Cl1 C165 Cl2 111.2(5)
Cl3 C166 Cl4 118.5(11)
Cl6 C167 Cl5 119.2(7)
Cl7 C168 Cl8 108.9(8)
Cl9 C169 Cl10 114.0(15)
Cl11 C170 Cl12 110.7(14)
Cl14 C171 Cl13 110.3(14)

loop_
_geom_bond_atom_site_label_1
_geom_bond_atom_site_label_2
_geom_bond_distance
Ru1 C2 1.838(8)
Ru1 C1 1.849(7)
Ru1 O13 2.137(4)
Ru1 O17 2.138(4)
Ru1 P1 2.4315(17)
Ru1 Ru2 2.7372(7)
Ru2 C4 1.823(7)
Ru2 C3 1.847(7)
Ru2 O18 2.114(4)
Ru2 O14 2.118(4)
Ru2 P2 2.4147(17)
Ru3 C6 1.845(7)
Ru3 C5 1.849(7)
Ru3 O21 2.116(4)
Ru3 O15 2.131(4)
Ru3 P3 2.4205(17)
Ru3 Ru4 2.7329(7)
Ru4 C7 1.848(7)
Ru4 C8 1.858(7)
Ru4 O16 2.142(4)
Ru4 O22 2.144(4)
Ru4 P4 2.4371(17)
Ru5 C9 1.844(7)
Ru5 C10 1.847(8)
Ru5 O19 2.134(4)
Ru5 O23 2.138(4)
Ru5 P5 2.4463(17)
Ru5 Ru6 2.7196(7)
Ru6 C12 1.838(7)
Ru6 C11 1.843(7)
Ru6 O24 2.139(4)
Ru6 O20 2.147(4)
Ru6 P6 2.4267(17)
P1 C44 1.812(7)
P1 C37 1.823(7)
P1 C51 1.826(7)
P2 C58 1.824(7)
P2 C72 1.828(7)
P2 C65 1.835(7)
P3 C79 1.819(7)
P3 C86 1.823(7)
P3 C93 1.838(7)
P4 C114 1.817(7)
P4 C107 1.819(7)
P4 C100 1.828(7)
P5 C121 1.820(7)
P5 C128 1.822(6)
P5 C135 1.827(7)
P6 C142 1.824(7)
P6 C156 1.828(7)
P6 C149 1.839(7)
O1 C1 1.143(9)
O2 C2 1.175(9)
O3 C3 1.151(8)
O4 C4 1.179(8)
O5 C5 1.145(8)
O6 C6 1.155(8)
O7 C7 1.144(8)
O8 C8 1.141(8)
O9 C9 1.153(8)
O10 C10 1.152(8)
O11 C11 1.157(8)
O12 C12 1.144(8)
O13 C13 1.258(7)
O14 C13 1.262(7)
O15 C14 1.251(7)
O16 C14 1.271(7)
O17 C21 1.258(8)
O18 C21 1.258(7)
O19 C22 1.257(7)
O20 C22 1.266(7)
O21 C29 1.268(8)
O22 C29 1.261(7)
O23 C30 1.269(8)
O24 C30 1.266(8)
C13 C15 1.511(9)
C14 C18 1.507(9)
C15 C16 1.383(9)
C15 C20 1.384(9)
C16 C17 1.394(9)
C17 C18 1.400(9)
C18 C19 1.378(9)
C19 C20 1.376(9)
C21 C23 1.501(9)
C22 C26 1.497(9)
C23 C28 1.390(9)
C23 C24 1.395(9)
C24 C25 1.381(9)
C25 C26 1.383(9)
C26 C27 1.399(9)
C27 C28 1.390(9)
C29 C31 1.523(9)
C30 C34 1.490(9)
C31 C36 1.390(9)
C31 C32 1.398(9)
C32 C33 1.388(10)
C33 C34 1.386(9)
C34 C35 1.390(9)
C35 C36 1.384(10)
C37 C38 1.390(10)
C37 C43 1.390(10)
C38 C39 1.383(11)
C39 C40 1.411(12)
C40 C42 1.393(12)
C40 C41 1.496(11)
C42 C43 1.378(10)
C44 C50 1.378(9)
C44 C45 1.412(10)
C45 C46 1.404(10)
C46 C47 1.362(10)
C47 C49 1.384(10)
C47 C48 1.497(9)
C49 C50 1.378(9)
C51 C52 1.371(10)
C51 C57 1.403(10)
C52 C53 1.363(10)
C53 C54 1.418(11)
C54 C56 1.351(12)
C54 C55 1.516(11)
C56 C57 1.398(11)
C58 C64 1.373(10)
C58 C59 1.396(10)
C59 C60 1.400(10)
C60 C61 1.391(11)
C61 C63 1.354(11)
C61 C62 1.520(10)
C63 C64 1.401(10)
C65 C66 1.387(10)
C65 C71 1.394(10)
C66 C67 1.389(11)
C67 C68 1.366(11)
C68 C70 1.380(11)
C68 C69 1.505(11)
C70 C71 1.380(11)
C72 C73 1.387(9)
C72 C78 1.394(10)
C73 C74 1.375(10)
C74 C75 1.381(10)
C75 C77 1.398(11)
C75 C76 1.513(10)
C77 C78 1.382(10)
C79 C85 1.401(10)
C79 C80 1.402(10)
C80 C81 1.365(11)
C81 C82 1.435(13)
C82 C84 1.379(13)
C82 C83 1.506(12)
C84 C85 1.383(11)
C86 C92 1.389(10)
C86 C87 1.401(10)
C87 C88 1.399(10)
C88 C89 1.378(13)
C89 C91 1.366(14)
C89 C90 1.511(12)
C91 C92 1.383(11)
C93 C99 1.373(10)
C93 C94 1.395(10)
C94 C95 1.385(11)
C95 C96 1.385(11)
C96 C98 1.383(11)
C96 C97 1.521(11)
C98 C99 1.373(10)
C100 C101 1.382(9)
C100 C106 1.395(10)
C101 C102 1.384(10)
C102 C103 1.380(11)
C103 C105 1.384(11)
C103 C104 1.508(10)
C105 C106 1.389(10)
C107 C108 1.396(10)
C107 C113 1.401(10)
C108 C109 1.375(10)
C109 C110 1.374(11)
C110 C112 1.378(12)
C110 C111 1.525(12)
C112 C113 1.382(11)
C114 C115 1.388(9)
C114 C120 1.400(9)
C115 C116 1.382(10)
C116 C117 1.384(10)
C117 C119 1.388(11)
C117 C118 1.524(11)
C119 C120 1.381(10)
C121 C122 1.387(10)
C121 C127 1.396(10)
C122 C123 1.381(10)
C123 C124 1.394(12)
C124 C126 1.369(12)
C124 C125 1.531(12)
C126 C127 1.378(10)
C128 C129 1.385(9)
C128 C134 1.398(10)
C129 C130 1.387(10)
C130 C131 1.372(10)
C131 C133 1.402(11)
C131 C132 1.536(10)
C133 C134 1.385(10)
C135 C141 1.386(9)
C135 C136 1.390(9)
C136 C137 1.395(10)
C137 C138 1.377(10)
C138 C140 1.372(10)
C138 C139 1.508(10)
C140 C141 1.394(10)
C142 C148 1.385(10)
C142 C143 1.395(10)
C143 C144 1.383(10)
C144 C145 1.393(11)
C145 C147 1.371(11)
C145 C146 1.543(10)
C147 C148 1.419(10)
C149 C150 1.384(10)
C149 C155 1.385(10)
C150 C151 1.379(11)
C151 C152 1.382(12)
C152 C154 1.403(12)
C152 C153 1.510(12)
C154 C155 1.369(11)
C156 C157 1.393(9)
C156 C162 1.403(9)
C157 C158 1.370(10)
C158 C159 1.379(10)
C159 C161 1.390(10)
C159 C160 1.514(10)
C161 C162 1.371(10)
N1 C163 1.101(12)
C163 C164 1.460(14)
C165 Cl1 1.722(9)
C165 Cl2 1.778(9)
C166 Cl3 1.680(18)
C166 Cl4 1.705(16)
C167 Cl6 1.578(11)
C167 Cl5 1.761(11)
C168 Cl7 1.668(12)
C168 Cl8 1.705(12)
C169 Cl9 1.733(18)
C169 Cl10 1.743(18)
C170 Cl11 1.656(18)
C170 Cl12 1.756(18)
C171 Cl14 1.733(19)
C171 Cl13 1.771(19)
